data_4085694
loop_
_publ_author_name
'Zitz, Rainer'
'Baumgartner, Judith'
'Marschner, Christoph'

_publ_section_title
;
 Metalated Oligosilanylstibines.
;
_journal_issue 8
_journal_name_full Organometallics
_journal_page_first 1431
_journal_page_last 1439
_journal_paper_doi 10.1021/om501297h
_journal_volume 34
_journal_year 2015
_chemical_formula_sum 'C16 H50 Sb Si8'
_chemical_formula_weight 589.03
_chemical_name_systematic
;
 ?
;
_space_group_IT_number 13
_symmetry_cell_setting monoclinic
_symmetry_space_group_name_Hall '-P 2yac'
_symmetry_space_group_name_H-M 'P 1 2/n 1'
_atom_sites_solution_hydrogens geom
_atom_sites_solution_primary direct
_atom_sites_solution_secondary difmap
_audit_creation_method SHELXL-97
_cell_angle_alpha 90.00
_cell_angle_beta 106.35(3)
_cell_angle_gamma 90.00
_cell_formula_units_Z 2
_cell_length_a 13.157(3)
_cell_length_b 8.7737(18)
_cell_length_c 14.560(3)
_cell_measurement_reflns_used 10108
_cell_measurement_temperature 100(2)
_cell_measurement_theta_max 52.524
_cell_measurement_theta_min 4.630
_cell_volume 1612.8(6)
_computing_cell_refinement 'Bruker XSCANS'
_computing_data_collection 'Bruker XSCANS'
_computing_data_reduction 'Bruker SHELXTL'
_computing_molecular_graphics 'Bruker SHELXTL'
_computing_publication_material 'Bruker SHELXTL'
_computing_structure_refinement 'SHELXL-97 (Sheldrick, 1997)'
_computing_structure_solution 'SHELXS-97 (Sheldrick, 1990)'
_diffrn_ambient_temperature 100(2)
_diffrn_measured_fraction_theta_full 0.999
_diffrn_measured_fraction_theta_max 0.999
_diffrn_measurement_device_type 'SMART APEX'
_diffrn_measurement_method '\w scans'
_diffrn_radiation_monochromator graphite
_diffrn_radiation_source 'fine-focus sealed tube'
_diffrn_radiation_type MoK\a
_diffrn_radiation_wavelength 0.71073
_diffrn_reflns_av_R_equivalents 0.0182
_diffrn_reflns_av_sigmaI/netI 0.0163
_diffrn_reflns_limit_h_max 16
_diffrn_reflns_limit_h_min -16
_diffrn_reflns_limit_k_max 10
_diffrn_reflns_limit_k_min -10
_diffrn_reflns_limit_l_max 18
_diffrn_reflns_limit_l_min -18
_diffrn_reflns_number 12496
_diffrn_reflns_theta_full 26.32
_diffrn_reflns_theta_max 26.32
_diffrn_reflns_theta_min 1.84
_exptl_absorpt_coefficient_mu 1.155
_exptl_absorpt_correction_T_max 0.8190
_exptl_absorpt_correction_T_min 0.6948
_exptl_absorpt_correction_type multi-scan
_exptl_absorpt_process_details SADABS
_exptl_crystal_colour colorless
_exptl_crystal_density_diffrn 1.213
_exptl_crystal_density_method 'not measured'
_exptl_crystal_description blocks
_exptl_crystal_F_000 618
_exptl_crystal_size_max 0.34
_exptl_crystal_size_mid 0.34
_exptl_crystal_size_min 0.18
_refine_diff_density_max 0.378
_refine_diff_density_min -0.300
_refine_diff_density_rms 0.050
_refine_ls_extinction_method none
_refine_ls_goodness_of_fit_ref 1.090
_refine_ls_hydrogen_treatment mixed
_refine_ls_matrix_type full
_refine_ls_number_parameters 127
_refine_ls_number_reflns 3287
_refine_ls_number_restraints 0
_refine_ls_restrained_S_all 1.090
_refine_ls_R_factor_all 0.0189
_refine_ls_R_factor_gt 0.0184
_refine_ls_shift/su_max 0.000
_refine_ls_shift/su_mean 0.002
_refine_ls_structure_factor_coef Fsqd
_refine_ls_weighting_details 'calc w=1/[\s^2^(Fo^2^)+(0.0251P)^2^+0.5426P] where P=(Fo^2^+2Fc^2^)/3'
_refine_ls_weighting_scheme calc
_refine_ls_wR_factor_gt 0.0476
_refine_ls_wR_factor_ref 0.0479
_reflns_number_gt 3220
_reflns_number_total 3287
_reflns_threshold_expression >2sigma(I)
_cod_data_source_file om501297h_si_002.cif
_cod_data_source_block 4_1010j
_cod_depositor_comments
;Adding full bibliography for 4085693--4085698.cif.

 Adding full bibliography for 4085693--4085698.cif.
;
_cod_original_cell_volume 1612.7(6)
_cod_original_sg_symbol_H-M P2/n
_cod_database_code 4085694

loop_
_symmetry_equiv_pos_as_xyz
'x, y, z'
'-x+1/2, y, -z+1/2'
'-x, -y, -z'
'x-1/2, -y, z-1/2'

loop_
_atom_site_label
_atom_site_type_symbol
_atom_site_fract_x
_atom_site_fract_y
_atom_site_fract_z
_atom_site_U_iso_or_equiv
_atom_site_adp_type
_atom_site_occupancy
_atom_site_symmetry_multiplicity
_atom_site_calc_flag
_atom_site_refinement_flags
Sb1 Sb 0.7500 0.438272(14) 0.2500 0.02402(6) Uani 1 2 d S
Si1 Si 0.81824(3) 0.24561(4) 0.14608(3) 0.01632(8) Uani 1 1 d .
Si2 Si 0.76902(3) -0.00349(4) 0.17577(3) 0.01701(8) Uani 1 1 d .
Si3 Si 0.73790(3) 0.32810(5) -0.01087(3) 0.02257(9) Uani 1 1 d .
Si4 Si 1.00295(3) 0.27257(4) 0.19048(3) 0.02135(9) Uani 1 1 d .
C1 C 0.87795(12) -0.14367(17) 0.17656(12) 0.0281(3) Uani 1 1 d .
H1A H 0.8551 -0.2466 0.1878 0.042 Uiso 1 1 calc R
H1B H 0.9417 -0.1167 0.2276 0.042 Uiso 1 1 calc R
H1C H 0.8937 -0.1406 0.1147 0.042 Uiso 1 1 calc R
C2 C 0.64806(13) -0.06793(18) 0.08038(11) 0.0301(4) Uani 1 1 d .
H2A H 0.6626 -0.0656 0.0180 0.045 Uiso 1 1 calc R
H2B H 0.5887 0.0003 0.0792 0.045 Uiso 1 1 calc R
H2C H 0.6298 -0.1721 0.0943 0.045 Uiso 1 1 calc R
C3 C 0.59059(14) 0.3254(3) -0.03470(14) 0.0471(5) Uani 1 1 d .
H3A H 0.5573 0.3652 -0.0990 0.071 Uiso 1 1 calc R
H3B H 0.5705 0.3891 0.0127 0.071 Uiso 1 1 calc R
H3C H 0.5668 0.2206 -0.0302 0.071 Uiso 1 1 calc R
C4 C 0.77484(19) 0.2047(2) -0.10092(12) 0.0468(5) Uani 1 1 d .
H4A H 0.7360 0.2379 -0.1655 0.070 Uiso 1 1 calc R
H4B H 0.7567 0.0985 -0.0917 0.070 Uiso 1 1 calc R
H4C H 0.8512 0.2128 -0.0928 0.070 Uiso 1 1 calc R
C5 C 0.77878(15) 0.52882(19) -0.02553(12) 0.0347(4) Uani 1 1 d .
H5A H 0.8559 0.5335 -0.0127 0.052 Uiso 1 1 calc R
H5B H 0.7567 0.5951 0.0196 0.052 Uiso 1 1 calc R
H5C H 0.7451 0.5630 -0.0911 0.052 Uiso 1 1 calc R
C6 C 1.05952(14) 0.1662(2) 0.10457(15) 0.0404(4) Uani 1 1 d .
H6A H 1.0318 0.2095 0.0403 0.061 Uiso 1 1 calc R
H6B H 1.0394 0.0586 0.1036 0.061 Uiso 1 1 calc R
H6C H 1.1369 0.1750 0.1249 0.061 Uiso 1 1 calc R
C7 C 1.04176(13) 0.47841(18) 0.19127(12) 0.0296(3) Uani 1 1 d .
H7A H 1.1191 0.4872 0.2135 0.044 Uiso 1 1 calc R
H7B H 1.0104 0.5355 0.2343 0.044 Uiso 1 1 calc R
H7C H 1.0161 0.5200 0.1264 0.044 Uiso 1 1 calc R
C8 C 1.06124(14) 0.1949(2) 0.31398(13) 0.0394(4) Uani 1 1 d .
H8A H 1.1386 0.2028 0.3311 0.059 Uiso 1 1 calc R
H8B H 1.0409 0.0877 0.3157 0.059 Uiso 1 1 calc R
H8C H 1.0347 0.2535 0.3597 0.059 Uiso 1 1 calc R
H90 H 0.632(3) 0.477(5) 0.167(3) 0.060(18) Uiso 0.54(5) 1 d P

loop_
_atom_site_aniso_label
_atom_site_aniso_U_11
_atom_site_aniso_U_22
_atom_site_aniso_U_33
_atom_site_aniso_U_23
_atom_site_aniso_U_13
_atom_site_aniso_U_12
Sb1 0.03686(9) 0.01356(8) 0.02853(9) 0.000 0.02048(6) 0.000
Si1 0.01839(18) 0.01553(18) 0.01584(17) 0.00029(13) 0.00612(14) -0.00024(13)
Si2 0.01991(18) 0.01490(19) 0.01689(18) -0.00163(14) 0.00628(14) -0.00120(13)
Si3 0.0285(2) 0.0218(2) 0.01710(18) 0.00327(15) 0.00600(15) 0.00027(15)
Si4 0.01897(19) 0.01883(19) 0.0271(2) -0.00105(15) 0.00790(16) -0.00144(14)
C1 0.0339(8) 0.0177(7) 0.0378(8) -0.0016(6) 0.0184(7) 0.0009(6)
C2 0.0333(8) 0.0293(9) 0.0242(7) -0.0049(6) 0.0024(6) -0.0100(6)
C3 0.0286(9) 0.0636(13) 0.0408(10) 0.0241(9) -0.0041(7) -0.0021(8)
C4 0.0806(15) 0.0374(10) 0.0235(8) -0.0017(7) 0.0164(9) 0.0070(10)
C5 0.0463(10) 0.0266(8) 0.0301(8) 0.0100(7) 0.0089(7) -0.0014(7)
C6 0.0357(9) 0.0292(9) 0.0666(12) -0.0138(8) 0.0313(9) -0.0054(7)
C7 0.0283(8) 0.0230(7) 0.0387(9) -0.0039(7) 0.0115(7) -0.0046(6)
C8 0.0290(8) 0.0400(10) 0.0406(9) 0.0101(8) -0.0041(7) -0.0058(7)

loop_
_atom_type_symbol
_atom_type_description
_atom_type_scat_dispersion_real
_atom_type_scat_dispersion_imag
_atom_type_scat_source
C C 0.0033 0.0016 'International Tables Vol C Tables 4.2.6.8 and 6.1.1.4'
H H 0.0000 0.0000 'International Tables Vol C Tables 4.2.6.8 and 6.1.1.4'
Si Si 0.0817 0.0704 'International Tables Vol C Tables 4.2.6.8 and 6.1.1.4'
Sb Sb -0.5866 1.5461 'International Tables Vol C Tables 4.2.6.8 and 6.1.1.4'

loop_
_geom_angle_atom_site_label_1
_geom_angle_atom_site_label_2
_geom_angle_atom_site_label_3
_geom_angle
_geom_angle_site_symmetry_1
_geom_angle_site_symmetry_3
Si1 Sb1 Si1 98.59(2) . 2_655
Si4 Si1 Si3 112.67(3) . .
Si4 Si1 Si2 111.13(2) . .
Si3 Si1 Si2 113.18(2) . .
Si4 Si1 Sb1 106.01(2) . .
Si3 Si1 Sb1 103.43(2) . .
Si2 Si1 Sb1 109.87(2) . .
C2 Si2 C1 106.98(8) . .
C2 Si2 Si2 108.90(6) . 2_655
C1 Si2 Si2 110.63(6) . 2_655
C2 Si2 Si1 111.28(5) . .
C1 Si2 Si1 111.02(5) . .
Si2 Si2 Si1 108.033(15) 2_655 .
C4 Si3 C3 108.87(11) . .
C4 Si3 C5 109.01(9) . .
C3 Si3 C5 107.87(9) . .
C4 Si3 Si1 111.72(6) . .
C3 Si3 Si1 109.64(7) . .
C5 Si3 Si1 109.65(6) . .
C8 Si4 C6 109.10(9) . .
C8 Si4 C7 107.90(8) . .
C6 Si4 C7 108.95(8) . .
C8 Si4 Si1 109.90(6) . .
C6 Si4 Si1 109.96(6) . .
C7 Si4 Si1 110.98(5) . .

loop_
_geom_bond_atom_site_label_1
_geom_bond_atom_site_label_2
_geom_bond_distance
_geom_bond_site_symmetry_2
Sb1 Si1 2.5919(5) .
Sb1 Si1 2.5919(6) 2_655
Si1 Si4 2.3442(8) .
Si1 Si3 2.3458(8) .
Si1 Si2 2.3538(7) .
Si2 C2 1.8807(17) .
Si2 C1 1.8861(16) .
Si2 Si2 2.3519(9) 2_655
Si3 C4 1.8673(19) .
Si3 C3 1.8704(19) .
Si3 C5 1.8710(17) .
Si4 C8 1.8735(18) .
Si4 C6 1.8743(17) .
Si4 C7 1.8759(17) .

loop_
_geom_torsion_atom_site_label_1
_geom_torsion_atom_site_label_2
_geom_torsion_atom_site_label_3
_geom_torsion_atom_site_label_4
_geom_torsion
_geom_torsion_site_symmetry_1
_geom_torsion_site_symmetry_4
Si1 Sb1 Si1 Si4 -112.67(2) 2_655 .
Si1 Sb1 Si1 Si3 128.60(2) 2_655 .
Si1 Sb1 Si1 Si2 7.500(12) 2_655 .
Si4 Si1 Si2 C2 -143.55(6) . .
Si3 Si1 Si2 C2 -15.61(6) . .
Sb1 Si1 Si2 C2 99.44(6) . .
Si4 Si1 Si2 C1 -24.52(6) . .
Si3 Si1 Si2 C1 103.42(6) . .
Sb1 Si1 Si2 C1 -141.53(6) . .
Si4 Si1 Si2 Si2 96.95(4) . 2_655
Si3 Si1 Si2 Si2 -135.11(3) . 2_655
Sb1 Si1 Si2 Si2 -20.06(3) . 2_655
Si4 Si1 Si3 C4 66.26(8) . .
Si2 Si1 Si3 C4 -60.88(8) . .
Sb1 Si1 Si3 C4 -179.71(8) . .
Si4 Si1 Si3 C3 -172.96(8) . .
Si2 Si1 Si3 C3 59.90(8) . .
Sb1 Si1 Si3 C3 -58.93(8) . .
Si4 Si1 Si3 C5 -54.70(7) . .
Si2 Si1 Si3 C5 178.16(7) . .
Sb1 Si1 Si3 C5 59.32(7) . .
Si3 Si1 Si4 C8 -177.04(7) . .
Si2 Si1 Si4 C8 -48.82(7) . .
Sb1 Si1 Si4 C8 70.52(7) . .
Si3 Si1 Si4 C6 -56.93(7) . .
Si2 Si1 Si4 C6 71.29(7) . .
Sb1 Si1 Si4 C6 -169.37(7) . .
Si3 Si1 Si4 C7 63.69(6) . .
Si2 Si1 Si4 C7 -168.09(6) . .
Sb1 Si1 Si4 C7 -48.75(6) . .
